data_4061161
loop_
_publ_author_name
'Fandos, R.'
'Lopez-Solera, I.'
'Otero, A.'
'Rodriguez, A.M.'
'Ruiz, MJ.'
'Terreros, P.'

_publ_section_title
;
Synthesis and Reactivity of Monocyclopentadienyl Tantalum Complexes
with Pincer Dialkoxide Ligands.
;
_journal_name_full Organometallics
_journal_paper_doi 10.1021/om049582+
_journal_year 2004
_chemical_formula_sum 'C19 H24 N O2 Ta'
_chemical_formula_weight 479.34
_space_group_IT_number 14
_symmetry_cell_setting monoclinic
_symmetry_space_group_name_Hall '-P 2yab'
_symmetry_space_group_name_H-M 'P 1 21/a 1'
_cell_angle_alpha 90.00
_cell_angle_beta 113.51(3)
_cell_angle_gamma 90.00
_cell_formula_units_Z 4
_cell_length_a 14.888(3)
_cell_length_b 8.022(4)
_cell_length_c 16.723(3)
_cell_measurement_temperature 293(2)
_cell_volume 1831.6(10)
_diffrn_ambient_temperature 293(2)
_exptl_crystal_density_diffrn 1.738
_cod_original_sg_symbol_H-M 'P 21/a'
_cod_database_code 4061161

loop_
_symmetry_equiv_pos_as_xyz
'x, y, z'
'-x+1/2, y+1/2, -z'
'-x, -y, -z'
'x-1/2, -y-1/2, z'

loop_
_atom_site_label
_atom_site_type_symbol
_atom_site_fract_x
_atom_site_fract_y
_atom_site_fract_z
_atom_site_U_iso_or_equiv
_atom_site_adp_type
_atom_site_occupancy
_atom_site_symmetry_multiplicity
_atom_site_calc_flag
_atom_site_refinement_flags
_atom_site_disorder_assembly
_atom_site_disorder_group
Ta1 Ta 0.69784(2) 0.43998(4) -0.23992(2) 0.04167(10) Uani 1 1 d . . .
O1 O 0.7231(4) 0.2029(7) -0.2476(3) 0.0579(15) Uani 1 1 d . A .
O2 O 0.7259(4) 0.6441(6) -0.1686(3) 0.0521(14) Uani 1 1 d . A .
N1 N 0.8030(4) 0.3672(8) -0.1120(4) 0.0444(16) Uani 1 1 d . A .
C1 C 0.8493(6) 0.4778(12) -0.2392(5) 0.066(3) Uani 1 1 d . A .
H1A H 0.8644 0.5947 -0.2349 0.099 Uiso 1 1 calc . . .
H1B H 0.8507 0.4343 -0.2921 0.099 Uiso 1 1 calc . . .
H1C H 0.8969 0.4205 -0.1902 0.099 Uiso 1 1 calc . . .
C2 C 0.6059(5) 0.3614(11) -0.1660(5) 0.061(2) Uani 1 1 d . A .
H2A H 0.5805 0.4587 -0.1488 0.091 Uiso 1 1 calc . . .
H2B H 0.6457 0.2993 -0.1151 0.091 Uiso 1 1 calc . . .
H2C H 0.5525 0.2931 -0.2029 0.091 Uiso 1 1 calc . . .
C3 C 0.8353(5) 0.4835(10) -0.0495(5) 0.047(2) Uani 1 1 d . . .
C4 C 0.9012(5) 0.4385(14) 0.0326(5) 0.058(2) Uani 1 1 d . A .
H4 H 0.9258 0.5180 0.0765 0.070 Uiso 1 1 calc . . .
C5 C 0.9302(6) 0.2741(12) 0.0489(5) 0.061(2) Uani 1 1 d . . .
H5 H 0.9745 0.2430 0.1041 0.073 Uiso 1 1 calc . . .
C6 C 0.8941(6) 0.1563(11) -0.0155(5) 0.060(2) Uani 1 1 d . A .
H6 H 0.9127 0.0451 -0.0046 0.072 Uiso 1 1 calc . . .
C7 C 0.8298(5) 0.2071(11) -0.0967(5) 0.046(2) Uani 1 1 d . . .
C8 C 0.7824(6) 0.1068(10) -0.1778(5) 0.066(3) Uani 1 1 d . A .
H8A H 0.8327 0.0544 -0.1923 0.079 Uiso 1 1 calc . . .
H8B H 0.7435 0.0191 -0.1675 0.079 Uiso 1 1 calc . . .
C9 C 0.7948(5) 0.6538(11) -0.0817(5) 0.052(2) Uani 1 1 d . A .
H9A H 0.7638 0.6987 -0.0452 0.062 Uiso 1 1 calc . . .
H9B H 0.8477 0.7281 -0.0781 0.062 Uiso 1 1 calc . . .
C11 C 0.5251(9) 0.5005(17) -0.3373(8) 0.022(3) Uiso 0.50 1 d P A 1
C12 C 0.5789(12) 0.654(2) -0.3331(10) 0.032(5) Uiso 0.50 1 d P A 1
C13 C 0.6410(17) 0.613(3) -0.3739(15) 0.039(7) Uiso 0.50 1 d P A 1
C14 C 0.6354(18) 0.440(3) -0.3972(14) 0.059(5) Uiso 0.50 1 d P A 1
C15 C 0.5573(11) 0.3718(19) -0.3773(9) 0.026(3) Uiso 0.50 1 d P A 1
C11A C 0.6024(14) 0.378(2) -0.3991(11) 0.047(5) Uiso 0.50 1 d P A 2
C13A C 0.5636(14) 0.601(2) -0.3416(12) 0.046(5) Uiso 0.50 1 d P A 2
C15A C 0.6674(14) 0.494(3) -0.3960(13) 0.059(6) Uiso 0.50 1 d P A 2
C12A C 0.5369(12) 0.440(3) -0.3662(11) 0.047(4) Uiso 0.50 1 d P A 2
C14A C 0.6481(18) 0.641(3) -0.3585(15) 0.043(7) Uiso 0.50 1 d P A 2
C16 C 0.4299(11) 0.495(2) -0.3213(11) 0.058(5) Uiso 0.50 1 d P A 1
H16A H 0.3744 0.5025 -0.3761 0.088 Uiso 0.50 1 calc PR A 1
H16B H 0.4291 0.5876 -0.2851 0.088 Uiso 0.50 1 calc PR A 1
H16C H 0.4271 0.3928 -0.2929 0.088 Uiso 0.50 1 calc PR A 1
C17 C 0.5612(11) 0.818(2) -0.2990(9) 0.046(4) Uiso 0.50 1 d P A 1
H17A H 0.6202 0.8836 -0.2792 0.069 Uiso 0.50 1 calc PR A 1
H17B H 0.5420 0.7996 -0.2513 0.069 Uiso 0.50 1 calc PR A 1
H17C H 0.5100 0.8773 -0.3446 0.069 Uiso 0.50 1 calc PR A 1
C18 C 0.7125(12) 0.736(2) -0.3839(11) 0.061(5) Uiso 0.50 1 d P A 1
H18A H 0.6795 0.8040 -0.4343 0.091 Uiso 0.50 1 calc PR A 1
H18B H 0.7649 0.6763 -0.3907 0.091 Uiso 0.50 1 calc PR A 1
H18C H 0.7385 0.8052 -0.3330 0.091 Uiso 0.50 1 calc PR A 1
C19 C 0.6921(11) 0.355(2) -0.4412(10) 0.060(5) Uiso 0.50 1 d P A 1
H19A H 0.6538 0.3520 -0.5029 0.089 Uiso 0.50 1 calc PR A 1
H19B H 0.7072 0.2432 -0.4194 0.089 Uiso 0.50 1 calc PR A 1
H19C H 0.7518 0.4149 -0.4296 0.089 Uiso 0.50 1 calc PR A 1
C20 C 0.5174(13) 0.204(2) -0.3988(11) 0.074(6) Uiso 0.50 1 d P A 1
H20A H 0.4673 0.1874 -0.3771 0.112 Uiso 0.50 1 calc PR A 1
H20B H 0.5688 0.1237 -0.3727 0.112 Uiso 0.50 1 calc PR A 1
H20C H 0.4898 0.1895 -0.4610 0.112 Uiso 0.50 1 calc PR A 1
C16A C 0.4476(15) 0.368(3) -0.3636(14) 0.115(8) Uiso 0.50 1 d P A 2
H16D H 0.4591 0.2536 -0.3454 0.173 Uiso 0.50 1 calc PR A 2
H16E H 0.3955 0.3740 -0.4206 0.173 Uiso 0.50 1 calc PR A 2
H16F H 0.4295 0.4295 -0.3230 0.173 Uiso 0.50 1 calc PR A 2
C17A C 0.5173(14) 0.738(3) -0.3056(12) 0.081(6) Uiso 0.50 1 d P A 2
H17D H 0.4697 0.6890 -0.2874 0.121 Uiso 0.50 1 calc PR A 2
H17E H 0.4860 0.8190 -0.3503 0.121 Uiso 0.50 1 calc PR A 2
H17F H 0.5675 0.7911 -0.2567 0.121 Uiso 0.50 1 calc PR A 2
C18A C 0.6966(12) 0.802(2) -0.3577(11) 0.064(5) Uiso 0.50 1 d P A 2
H18D H 0.7664 0.7878 -0.3296 0.095 Uiso 0.50 1 calc PR A 2
H18E H 0.6758 0.8828 -0.3265 0.095 Uiso 0.50 1 calc PR A 2
H18F H 0.6794 0.8390 -0.4165 0.095 Uiso 0.50 1 calc PR A 2
C19A C 0.7390(15) 0.481(3) -0.4405(14) 0.100(8) Uiso 0.50 1 d P A 2
H19D H 0.7639 0.3690 -0.4348 0.151 Uiso 0.50 1 calc PR A 2
H19E H 0.7922 0.5570 -0.4136 0.151 Uiso 0.50 1 calc PR A 2
H19F H 0.7057 0.5079 -0.5012 0.151 Uiso 0.50 1 calc PR A 2
C20A C 0.5947(16) 0.199(3) -0.4363(13) 0.107(7) Uiso 0.50 1 d P A 2
H20D H 0.5492 0.1989 -0.4963 0.161 Uiso 0.50 1 calc PR A 2
H20E H 0.5723 0.1247 -0.4034 0.161 Uiso 0.50 1 calc PR A 2
H20F H 0.6579 0.1642 -0.4325 0.161 Uiso 0.50 1 calc PR A 2

loop_
_atom_site_aniso_label
_atom_site_aniso_U_11
_atom_site_aniso_U_22
_atom_site_aniso_U_33
_atom_site_aniso_U_23
_atom_site_aniso_U_13
_atom_site_aniso_U_12
Ta1 0.04123(15) 0.04178(16) 0.04141(15) 0.0028(2) 0.01586(11) -0.0005(2)
O1 0.076(4) 0.046(3) 0.043(3) -0.002(3) 0.016(3) 0.007(3)
O2 0.055(3) 0.045(3) 0.044(3) -0.002(3) 0.007(2) 0.004(3)
N1 0.038(3) 0.053(4) 0.051(4) 0.006(4) 0.026(3) 0.009(3)
C1 0.067(5) 0.085(7) 0.059(5) 0.018(5) 0.040(4) 0.012(5)
C2 0.053(5) 0.071(6) 0.058(5) 0.009(5) 0.022(4) -0.008(4)
C3 0.029(4) 0.059(6) 0.052(5) 0.000(4) 0.017(4) -0.007(4)
C4 0.045(4) 0.092(7) 0.042(4) -0.016(6) 0.021(3) -0.004(6)
C5 0.047(5) 0.079(7) 0.047(5) 0.015(5) 0.009(4) 0.002(5)
C6 0.065(5) 0.061(6) 0.060(5) 0.017(5) 0.031(5) 0.000(5)
C7 0.044(4) 0.052(5) 0.050(5) 0.005(4) 0.025(4) 0.010(4)
C8 0.074(6) 0.043(5) 0.067(5) -0.010(4) 0.013(5) 0.014(4)
C9 0.045(5) 0.060(6) 0.049(5) -0.018(5) 0.018(4) 0.005(4)

loop_
_geom_bond_atom_site_label_1
_geom_bond_atom_site_label_2
_geom_bond_distance
_geom_bond_site_symmetry_2
_geom_bond_publ_flag
Ta1 O1 1.953(5) . ?
Ta1 O2 1.970(5) . ?
Ta1 N1 2.168(6) . ?
Ta1 C2 2.269(8) . ?
Ta1 C1 2.270(8) . ?
Ta1 C13A 2.417(18) . ?
Ta1 C14 2.41(2) . ?
Ta1 C14A 2.43(2) . ?
Ta1 C15 2.473(13) . ?
Ta1 C13 2.48(2) . ?
Ta1 C12A 2.483(15) . ?
Ta1 C11 2.483(12) . ?
O1 C8 1.383(8) . ?
O2 C9 1.408(8) . ?
N1 C7 1.339(10) . ?
N1 C3 1.339(9) . ?
C3 C4 1.380(10) . ?
C3 C9 1.504(10) . ?
C4 C5 1.380(12) . ?
C5 C6 1.372(11) . ?
C6 C7 1.375(10) . ?
C7 C8 1.490(10) . ?
C11 C15 1.41(2) . ?
C11 C12 1.46(2) . ?
C11 C16 1.543(19) . ?
C12 C13 1.39(3) . ?
C12 C17 1.50(2) . ?
C13 C14 1.44(3) . ?
C13 C18 1.51(3) . ?
C14 C15 1.44(3) . ?
C14 C19 1.49(3) . ?
C15 C20 1.46(2) . ?
C11A C15A 1.33(3) . ?
C11A C12A 1.39(3) . ?
C11A C20A 1.54(3) . ?
C13A C12A 1.37(3) . ?
C13A C14A 1.43(3) . ?
C13A C17A 1.54(3) . ?
C15A C14A 1.42(3) . ?
C15A C19A 1.53(3) . ?
C12A C16A 1.46(3) . ?
C14A C18A 1.48(3) . ?
